data_7049110
loop_
_publ_author_name
'Dornsiepen, Eike'
'Dehnen, Stefanie'

_publ_section_title
;
 Dinuclear organogermanium chalcogenide complexes as intermediates towards
 functionalized clusters.
;
_journal_issue 11
_journal_name_full 'Dalton transactions (Cambridge, England : 2003)'
_journal_page_first 3671
_journal_page_last 3675
_journal_paper_doi 10.1039/c9dt00310j
_journal_volume 48
_journal_year 2019
_chemical_formula_sum 'C12 H22 Cl2 Ge2 O2 S2 Sn0'
_chemical_formula_weight 478.49
_space_group_crystal_system monoclinic
_space_group_IT_number 14
_space_group_name_Hall '-P 2yn'
_space_group_name_H-M_alt 'P 1 21/n 1'
_symmetry_space_group_name_Hall '-P 2yn'
_symmetry_space_group_name_H-M 'P 1 21/n 1'
_atom_sites_solution_hydrogens geom
_audit_creation_method SHELXL-2017/1
_audit_update_record
;
2019-01-18 deposited with the CCDC.    2019-02-18 downloaded from the CCDC.
;
_cell_angle_alpha 90
_cell_angle_beta 94.275(2)
_cell_angle_gamma 90
_cell_formula_units_Z 2
_cell_length_a 7.6877(2)
_cell_length_b 8.3778(3)
_cell_length_c 14.7178(4)
_cell_measurement_reflns_used 21343
_cell_measurement_temperature 100(2)
_cell_measurement_theta_max 30.94
_cell_measurement_theta_min 2.77
_cell_volume 945.28(5)
_computing_structure_refinement 'SHELXL-2017/1 (Sheldrick, 2017)'
_diffrn_ambient_temperature 100(2)
_diffrn_measured_fraction_theta_full 1.000
_diffrn_measured_fraction_theta_max 0.997
_diffrn_measurement_device_type 'STOE IPDS 2T'
_diffrn_radiation_type MoK\a
_diffrn_radiation_wavelength 0.71073
_diffrn_reflns_av_R_equivalents 0.0735
_diffrn_reflns_av_unetI/netI 0.0613
_diffrn_reflns_Laue_measured_fraction_full 1.000
_diffrn_reflns_Laue_measured_fraction_max 0.997
_diffrn_reflns_limit_h_max 10
_diffrn_reflns_limit_h_min -10
_diffrn_reflns_limit_k_max 11
_diffrn_reflns_limit_k_min -11
_diffrn_reflns_limit_l_max 20
_diffrn_reflns_limit_l_min -20
_diffrn_reflns_number 21585
_diffrn_reflns_point_group_measured_fraction_full 1.000
_diffrn_reflns_point_group_measured_fraction_max 0.997
_diffrn_reflns_theta_full 25.242
_diffrn_reflns_theta_max 30.502
_diffrn_reflns_theta_min 2.776
_exptl_absorpt_coefficient_mu 3.681
_exptl_absorpt_correction_T_max 0.8295
_exptl_absorpt_correction_T_min 0.3167
_exptl_absorpt_correction_type integration
_exptl_absorpt_process_details X-Shape
_exptl_crystal_colour colorless
_exptl_crystal_density_diffrn 1.681
_exptl_crystal_description block
_exptl_crystal_F_000 480
_exptl_crystal_size_max 0.34
_exptl_crystal_size_mid 0.22
_exptl_crystal_size_min 0.12
_refine_diff_density_max 0.489
_refine_diff_density_min -0.300
_refine_diff_density_rms 0.084
_refine_ls_extinction_method none
_refine_ls_goodness_of_fit_ref 1.058
_refine_ls_hydrogen_treatment constr
_refine_ls_matrix_type full
_refine_ls_number_parameters 99
_refine_ls_number_reflns 2873
_refine_ls_number_restraints 0
_refine_ls_restrained_S_all 1.058
_refine_ls_R_factor_all 0.0351
_refine_ls_R_factor_gt 0.0283
_refine_ls_shift/su_max 0.001
_refine_ls_shift/su_mean 0.000
_refine_ls_structure_factor_coef Fsqd
_refine_ls_weighting_details 'w=1/[\s^2^(Fo^2^)+(0.0236P)^2^+0.1538P] where P=(Fo^2^+2Fc^2^)/3'
_refine_ls_weighting_scheme calc
_refine_ls_wR_factor_gt 0.0456
_refine_ls_wR_factor_ref 0.0478
_reflns_Friedel_coverage 0.000
_reflns_number_gt 2545
_reflns_number_total 2873
_reflns_threshold_expression 'I > 2\s(I)'
_cod_data_source_file c9dt00310j2.cif
_cod_data_source_block ed044x
_cod_depositor_comments 'Adding full bibliography for 7049110--7049112.cif.'
_cod_database_code 7049110
_shelx_shelxl_version_number 2017/1
_shelx_space_group_comment
;
The symmetry employed for this shelxl refinement is uniquely defined
by the following loop, which should always be used as a source of
symmetry information in preference to the above space-group names.
They are only intended as comments.
;

loop_
_space_group_symop_operation_xyz
'x, y, z'
'-x+1/2, y+1/2, -z+1/2'
'-x, -y, -z'
'x-1/2, -y-1/2, z-1/2'

loop_
_atom_site_label
_atom_site_type_symbol
_atom_site_fract_x
_atom_site_fract_y
_atom_site_fract_z
_atom_site_U_iso_or_equiv
_atom_site_adp_type
_atom_site_occupancy
_atom_site_site_symmetry_order
_atom_site_calc_flag
_atom_site_refinement_flags_posn
_atom_site_refinement_flags_adp
_atom_site_refinement_flags_occupancy
_atom_site_disorder_assembly
_atom_site_disorder_group
C1 C 0.56414(19) 0.24748(16) 0.65906(9) 0.0200(3) Uani 1 1 d . . . . .
Ge1 Ge 0.43865(2) 0.40503(2) 0.57852(2) 0.01693(5) Uani 0.9856(8) 1 d . . P A 1
Ge2 Ge 0.5453(16) 0.3942(11) 0.5901(7) 0.016(3) Uiso 0.0144(8) 1 d . . P A 2
C2 C 0.5557(3) 0.08640(17) 0.61029(11) 0.0299(3) Uani 1 1 d . . . . .
H2A H 0.435993 0.056487 0.596922 0.045 Uiso 1 1 calc R U . . .
H2B H 0.613350 0.007020 0.648751 0.045 Uiso 1 1 calc R U . . .
H2C H 0.612501 0.094463 0.554549 0.045 Uiso 1 1 calc R U . . .
C3 C 0.7535(2) 0.3059(2) 0.67186(11) 0.0284(3) Uani 1 1 d . . . . .
H3A H 0.800444 0.315595 0.613458 0.043 Uiso 1 1 calc R U . . .
H3B H 0.821772 0.230730 0.708567 0.043 Uiso 1 1 calc R U . . .
H3C H 0.756914 0.408016 0.701562 0.043 Uiso 1 1 calc R U . . .
C6 C 0.4308(3) 0.3903(2) 0.89450(11) 0.0355(4) Uani 1 1 d . . . . .
H6A H 0.407024 0.496769 0.914237 0.053 Uiso 1 1 calc R U . . .
H6B H 0.538420 0.353705 0.924762 0.053 Uiso 1 1 calc R U . . .
H6C H 0.337674 0.320785 0.909176 0.053 Uiso 1 1 calc R U . . .
Cl1 Cl 0.16046(5) 0.38134(5) 0.58881(3) 0.03143(9) Uani 1 1 d . . . . .
S1 S 0.52270(5) 0.65570(4) 0.56823(2) 0.02308(8) Uani 1 1 d . . . . .
C4 C 0.4806(2) 0.23253(17) 0.74964(10) 0.0249(3) Uani 1 1 d . . . . .
H4A H 0.371429 0.174929 0.739451 0.030 Uiso 1 1 calc R U . . .
H4B H 0.556845 0.169759 0.791200 0.030 Uiso 1 1 calc R U . . .
C5 C 0.4454(2) 0.38968(17) 0.79398(10) 0.0224(3) Uani 1 1 d . . . . .
O1 O 0.42683(15) 0.51021(12) 0.74809(7) 0.0262(2) Uani 1 1 d . . . . .

loop_
_atom_site_aniso_label
_atom_site_aniso_U_11
_atom_site_aniso_U_22
_atom_site_aniso_U_33
_atom_site_aniso_U_23
_atom_site_aniso_U_13
_atom_site_aniso_U_12
C1 0.0256(7) 0.0161(5) 0.0179(6) -0.0005(5) -0.0016(5) 0.0013(5)
Ge1 0.01982(9) 0.01383(7) 0.01695(8) 0.00042(5) 0.00007(5) -0.00057(5)
C2 0.0479(10) 0.0175(6) 0.0237(7) -0.0009(5) -0.0012(7) 0.0050(6)
C3 0.0224(7) 0.0328(8) 0.0290(8) -0.0017(6) -0.0048(6) 0.0038(6)
C6 0.0483(11) 0.0384(9) 0.0201(7) -0.0017(6) 0.0046(7) 0.0065(8)
Cl1 0.01980(17) 0.0397(2) 0.0345(2) -0.00086(16) 0.00013(15) -0.00125(14)
S1 0.0375(2) 0.01403(14) 0.01774(16) -0.00141(12) 0.00194(14) -0.00264(13)
C4 0.0367(8) 0.0195(6) 0.0184(7) 0.0021(5) 0.0011(6) -0.0018(6)
C5 0.0230(7) 0.0248(6) 0.0196(6) -0.0005(5) 0.0017(5) -0.0016(5)
O1 0.0346(6) 0.0210(5) 0.0236(5) -0.0011(4) 0.0055(4) 0.0014(4)

loop_
_atom_type_symbol
_atom_type_description
_atom_type_scat_dispersion_real
_atom_type_scat_dispersion_imag
_atom_type_scat_source
C C 0.0033 0.0016 'International Tables Vol C Tables 4.2.6.8 and 6.1.1.4'
H H 0.0000 0.0000 'International Tables Vol C Tables 4.2.6.8 and 6.1.1.4'
O O 0.0106 0.0060 'International Tables Vol C Tables 4.2.6.8 and 6.1.1.4'
S S 0.1246 0.1234 'International Tables Vol C Tables 4.2.6.8 and 6.1.1.4'
Cl Cl 0.1484 0.1585 'International Tables Vol C Tables 4.2.6.8 and 6.1.1.4'
Sn Sn -0.6537 1.4246 'International Tables Vol C Tables 4.2.6.8 and 6.1.1.4'
Ge Ge 0.1547 1.8001 'International Tables Vol C Tables 4.2.6.8 and 6.1.1.4'

loop_
_geom_angle_atom_site_label_1
_geom_angle_atom_site_label_2
_geom_angle_atom_site_label_3
_geom_angle
_geom_angle_site_symmetry_1
_geom_angle_site_symmetry_3
C4 C1 C2 109.38(12) . .
C4 C1 C3 112.08(12) . .
C2 C1 C3 110.25(13) . .
C4 C1 Ge2 126.5(4) . .
C2 C1 Ge2 112.5(4) . .
C3 C1 Ge2 82.7(4) . .
C4 C1 Ge1 111.10(10) . .
C2 C1 Ge1 107.84(10) . .
C3 C1 Ge1 106.07(10) . .
C1 Ge1 Cl1 109.72(5) . .
C1 Ge1 S1 122.99(4) . .
Cl1 Ge1 S1 112.839(17) . .
C1 Ge1 S1 109.25(4) . 3_666
Cl1 Ge1 S1 104.315(17) . 3_666
S1 Ge1 S1 95.089(13) . 3_666
C1 Ge2 S1 148.9(6) . .
C1 Ge2 S1 119.3(5) . 3_666
S1 Ge2 S1 91.3(4) . 3_666
C1 C2 H2A 109.5 . .
C1 C2 H2B 109.5 . .
H2A C2 H2B 109.5 . .
C1 C2 H2C 109.5 . .
H2A C2 H2C 109.5 . .
H2B C2 H2C 109.5 . .
C1 C3 H3A 109.5 . .
C1 C3 H3B 109.5 . .
H3A C3 H3B 109.5 . .
C1 C3 H3C 109.5 . .
H3A C3 H3C 109.5 . .
H3B C3 H3C 109.5 . .
C5 C6 H6A 109.5 . .
C5 C6 H6B 109.5 . .
H6A C6 H6B 109.5 . .
C5 C6 H6C 109.5 . .
H6A C6 H6C 109.5 . .
H6B C6 H6C 109.5 . .
Ge1 S1 Ge1 84.911(13) . 3_666
Ge1 S1 Ge2 81.7(2) . 3_666
Ge1 S1 Ge2 20.3(3) 3_666 3_666
C5 C4 C1 114.09(12) . .
C5 C4 H4A 108.7 . .
C1 C4 H4A 108.7 . .
C5 C4 H4B 108.7 . .
C1 C4 H4B 108.7 . .
H4A C4 H4B 107.6 . .
O1 C5 C6 122.20(14) . .
O1 C5 C4 120.21(13) . .
C6 C5 C4 117.57(13) . .

loop_
_geom_bond_atom_site_label_1
_geom_bond_atom_site_label_2
_geom_bond_distance
_geom_bond_site_symmetry_2
C1 C4 1.527(2) .
C1 C2 1.5277(19) .
C1 C3 1.534(2) .
C1 Ge2 1.594(10) .
C1 Ge1 1.9768(14) .
Ge1 Cl1 2.1644(4) .
Ge1 S1 2.2057(4) .
Ge1 S1 2.2600(4) 3_666
Ge2 S1 2.219(10) .
Ge2 S1 2.386(10) 3_666
C2 H2A 0.9600 .
C2 H2B 0.9600 .
C2 H2C 0.9600 .
C3 H3A 0.9600 .
C3 H3B 0.9600 .
C3 H3C 0.9600 .
C6 C5 1.492(2) .
C6 H6A 0.9600 .
C6 H6B 0.9600 .
C6 H6C 0.9600 .
C4 C5 1.503(2) .
C4 H4A 0.9700 .
C4 H4B 0.9700 .
C5 O1 1.2173(18) .
